data_7157115
loop_
_publ_author_name
'Xu, Zhong-Qi'
'Wang, Wen-Bo'
'Zheng, Lin-Chuang'
'Li, Lin'
'Duan, Lili'
'Li, Yue-Ming'

_publ_section_title
;
 Iodine-mediated aminosulfonylation of alkenyl sulfonamides with sulfonyl
 hydrazides: synthesis of sulfonylmethyl piperidines, pyrrolidines and
 pyrazolines.
;
_journal_issue 40
_journal_name_full 'Organic &amp; biomolecular chemistry'
_journal_page_first 9026
_journal_page_last 9038
_journal_paper_doi 10.1039/c9ob01847f
_journal_volume 17
_journal_year 2019
_chemical_formula_sum 'C20 H24 N2 O6 S2'
_chemical_formula_weight 452.53
_space_group_crystal_system monoclinic
_space_group_IT_number 14
_space_group_name_Hall '-P 2ybc'
_space_group_name_H-M_alt 'P 1 21/c 1'
_symmetry_space_group_name_Hall '-P 2ybc'
_symmetry_space_group_name_H-M 'P 1 21/c 1'
_atom_sites_solution_hydrogens geom
_audit_creation_method SHELXL-2018/3
_audit_update_record
;
2019-05-29 deposited with the CCDC.    2019-09-27 downloaded from the CCDC.
;
_cell_angle_alpha 90
_cell_angle_beta 98.83(3)
_cell_angle_gamma 90
_cell_formula_units_Z 4
_cell_length_a 11.026(2)
_cell_length_b 15.703(3)
_cell_length_c 12.684(3)
_cell_measurement_reflns_used 5246
_cell_measurement_temperature 113(2)
_cell_measurement_theta_max 27.9584
_cell_measurement_theta_min 1.8692
_cell_volume 2170.1(8)
_computing_cell_refinement crystalclear
_computing_data_collection crystalclear
_computing_data_reduction crystalclear
_computing_molecular_graphics 'Bruker SHELXTL'
_computing_publication_material 'Bruker SHELXTL'
_computing_structure_refinement 'SHELXL-97 (Sheldrick, 1997)'
_computing_structure_solution 'SHELXS-97 (Sheldrick, 1990)'
_diffrn_ambient_temperature 113(2)
_diffrn_measured_fraction_theta_full 0.999
_diffrn_measured_fraction_theta_max 0.996
_diffrn_measurement_device_type 'rigaku saturn'
_diffrn_measurement_method '\w scans'
_diffrn_radiation_type MoK\a
_diffrn_radiation_wavelength 0.71073
_diffrn_reflns_av_R_equivalents 0.0570
_diffrn_reflns_av_unetI/netI 0.0453
_diffrn_reflns_Laue_measured_fraction_full 0.999
_diffrn_reflns_Laue_measured_fraction_max 0.996
_diffrn_reflns_limit_h_max 13
_diffrn_reflns_limit_h_min -14
_diffrn_reflns_limit_k_max 20
_diffrn_reflns_limit_k_min -20
_diffrn_reflns_limit_l_max 16
_diffrn_reflns_limit_l_min -16
_diffrn_reflns_number 24978
_diffrn_reflns_point_group_measured_fraction_full 0.999
_diffrn_reflns_point_group_measured_fraction_max 0.996
_diffrn_reflns_theta_full 25.242
_diffrn_reflns_theta_max 27.893
_diffrn_reflns_theta_min 2.275
_diffrn_standards_decay_% 0
_diffrn_standards_interval_count 0
_diffrn_standards_interval_time 0
_diffrn_standards_number 0
_exptl_absorpt_coefficient_mu 0.284
_exptl_absorpt_correction_T_max 1
_exptl_absorpt_correction_T_min 0.8501
_exptl_absorpt_correction_type multi-scan
_exptl_absorpt_process_details crystalclear
_exptl_crystal_density_diffrn 1.385
_exptl_crystal_description prism
_exptl_crystal_F_000 952
_exptl_crystal_size_max 0.200
_exptl_crystal_size_mid 0.180
_exptl_crystal_size_min 0.120
_refine_diff_density_max 0.445
_refine_diff_density_min -0.401
_refine_diff_density_rms 0.067
_refine_ls_extinction_coef 0.0094(17)
_refine_ls_extinction_expression Fc^*^=kFc[1+0.001xFc^2^\l^3^/sin(2\q)]^-1/4^
_refine_ls_extinction_method 'SHELXL-2018/3 (Sheldrick 2018)'
_refine_ls_goodness_of_fit_ref 1.084
_refine_ls_hydrogen_treatment constr
_refine_ls_matrix_type full
_refine_ls_number_parameters 275
_refine_ls_number_reflns 5168
_refine_ls_number_restraints 0
_refine_ls_restrained_S_all 1.084
_refine_ls_R_factor_all 0.0775
_refine_ls_R_factor_gt 0.0644
_refine_ls_shift/su_max 0.003
_refine_ls_shift/su_mean 0.000
_refine_ls_structure_factor_coef Fsqd
_refine_ls_weighting_details 'w=1/[\s^2^(Fo^2^)+(0.0896P)^2^+0.9050P] where P=(Fo^2^+2Fc^2^)/3'
_refine_ls_weighting_scheme calc
_refine_ls_wR_factor_gt 0.1619
_refine_ls_wR_factor_ref 0.1720
_reflns_Friedel_coverage 0.000
_reflns_number_gt 4402
_reflns_number_total 5168
_reflns_threshold_expression 'I > 2\s(I)'
_cod_data_source_file c9ob01847f2.cif
_cod_data_source_block shelxl
_cod_depositor_comments
;
The following automatic conversions were performed:

'_exptl_absorpt_correction_type' value 'MULTI-SCAN' changed to
'multi-scan' according to
/home/data/users/saulius/crontab/automatic-downloads/rss-feeds/RSC/lib/dictionaries/cif_core.dic
dictionary named 'cif_core.dic' version 2.4.2 from 2011-04-26.

Automatic conversion script
Id: cif_fix_values 4973 2017-02-22 13:04:09Z antanas 

 Adding full bibliography for 7157115--7157116.cif.
;
_cod_original_cell_volume 2170.0(8)
_cod_database_code 7157115
_shelx_shelxl_version_number 2018/3
_shelx_space_group_comment
;
The symmetry employed for this shelxl refinement is uniquely defined
by the following loop, which should always be used as a source of
symmetry information in preference to the above space-group names.
They are only intended as comments.
;
_shelx_estimated_absorpt_t_min 0.945
_shelx_estimated_absorpt_t_max 0.967

loop_
_space_group_symop_operation_xyz
'x, y, z'
'-x, y+1/2, -z+1/2'
'-x, -y, -z'
'x, -y-1/2, z-1/2'

loop_
_atom_site_label
_atom_site_type_symbol
_atom_site_fract_x
_atom_site_fract_y
_atom_site_fract_z
_atom_site_U_iso_or_equiv
_atom_site_adp_type
_atom_site_occupancy
_atom_site_site_symmetry_order
_atom_site_calc_flag
_atom_site_refinement_flags_posn
_atom_site_refinement_flags_adp
S1 S 0.49717(5) 0.22919(4) 0.13655(5) 0.02618(19) Uani 1 1 d . .
S2 S 0.25554(6) 0.47356(4) -0.04763(5) 0.03002(19) Uani 1 1 d . .
O1 O 1.0878(2) 0.3281(2) 0.2502(3) 0.0988(12) Uani 1 1 d . .
O2 O 1.0694(3) 0.2554(2) 0.3935(3) 0.0891(11) Uani 1 1 d . .
O3 O 0.48903(17) 0.23805(12) 0.02304(14) 0.0354(4) Uani 1 1 d . .
O4 O 0.46509(17) 0.15055(11) 0.18256(16) 0.0368(5) Uani 1 1 d . .
O5 O 0.36934(17) 0.50105(14) -0.07799(16) 0.0429(5) Uani 1 1 d . .
O6 O 0.19163(19) 0.53187(13) 0.01321(16) 0.0414(5) Uani 1 1 d . .
N1 N 1.0277(3) 0.2871(2) 0.3067(3) 0.0670(10) Uani 1 1 d . .
N2 N 0.41230(17) 0.30305(13) 0.17512(15) 0.0245(4) Uani 1 1 d . .
C1 C 0.6532(2) 0.24746(15) 0.1907(2) 0.0281(5) Uani 1 1 d . .
C2 C 0.7240(2) 0.29831(17) 0.1340(2) 0.0366(6) Uani 1 1 d . .
H2 H 0.688341 0.323810 0.068656 0.044 Uiso 1 1 calc R U
C3 C 0.8464(3) 0.31153(19) 0.1734(3) 0.0460(8) Uani 1 1 d . .
H3 H 0.895951 0.346124 0.135707 0.055 Uiso 1 1 calc R U
C4 C 0.8950(3) 0.2739(2) 0.2676(3) 0.0470(8) Uani 1 1 d . .
C5 C 0.8269(3) 0.2238(2) 0.3268(3) 0.0475(8) Uani 1 1 d . .
H5 H 0.863427 0.199400 0.392598 0.057 Uiso 1 1 calc R U
C6 C 0.7030(3) 0.21002(18) 0.2872(2) 0.0361(6) Uani 1 1 d . .
H6 H 0.653644 0.175716 0.325395 0.043 Uiso 1 1 calc R U
C7 C 0.4024(2) 0.31344(16) 0.29010(18) 0.0272(5) Uani 1 1 d . .
H7A H 0.464591 0.278450 0.335261 0.033 Uiso 1 1 calc R U
H7B H 0.319727 0.296919 0.304275 0.033 Uiso 1 1 calc R U
C8 C 0.4257(2) 0.40908(16) 0.31136(19) 0.0285(5) Uani 1 1 d . .
C9 C 0.5646(3) 0.42778(17) 0.3343(2) 0.0353(6) Uani 1 1 d . .
H9A H 0.577623 0.489240 0.343472 0.053 Uiso 1 1 calc R U
H9B H 0.603513 0.407832 0.274350 0.053 Uiso 1 1 calc R U
H9C H 0.600828 0.398168 0.399574 0.053 Uiso 1 1 calc R U
C10 C 0.3630(3) 0.44174(19) 0.4031(2) 0.0390(7) Uani 1 1 d . .
H10A H 0.370245 0.503887 0.407458 0.058 Uiso 1 1 calc R U
H10B H 0.402512 0.416454 0.470365 0.058 Uiso 1 1 calc R U
H10C H 0.276034 0.425782 0.390382 0.058 Uiso 1 1 calc R U
C11 C 0.3680(3) 0.44821(16) 0.2041(2) 0.0320(6) Uani 1 1 d . .
H11A H 0.278568 0.456089 0.202154 0.038 Uiso 1 1 calc R U
H11B H 0.405363 0.504332 0.193859 0.038 Uiso 1 1 calc R U
C12 C 0.3926(2) 0.38612(15) 0.11657(18) 0.0257(5) Uani 1 1 d . .
H12 H 0.468551 0.403087 0.087789 0.031 Uiso 1 1 calc R U
C13 C 0.2844(2) 0.37614(16) 0.02489(19) 0.0282(5) Uani 1 1 d . .
H13A H 0.209954 0.359105 0.054383 0.034 Uiso 1 1 calc R U
H13B H 0.303447 0.330638 -0.024066 0.034 Uiso 1 1 calc R U
C14 C 0.1554(2) 0.44641(16) -0.16510(19) 0.0277(5) Uani 1 1 d . .
C15 C 0.2032(2) 0.41148(18) -0.2503(2) 0.0362(6) Uani 1 1 d . .
H15 H 0.288329 0.399130 -0.244039 0.043 Uiso 1 1 calc R U
C16 C 0.1251(3) 0.3947(2) -0.3451(2) 0.0409(7) Uani 1 1 d . .
H16 H 0.157296 0.370058 -0.403355 0.049 Uiso 1 1 calc R U
C17 C 0.0002(3) 0.41352(18) -0.3557(2) 0.0376(6) Uani 1 1 d . .
C18 C -0.0452(2) 0.44803(18) -0.2690(2) 0.0372(6) Uani 1 1 d . .
H18 H -0.130284 0.460687 -0.275366 0.045 Uiso 1 1 calc R U
C19 C 0.0306(2) 0.46462(17) -0.1729(2) 0.0328(6) Uani 1 1 d . .
H19 H -0.002003 0.487822 -0.113980 0.039 Uiso 1 1 calc R U
C20 C -0.0849(3) 0.3970(2) -0.4592(3) 0.0555(9) Uani 1 1 d . .
H20A H -0.108592 0.336764 -0.463051 0.083 Uiso 1 1 calc R U
H20B H -0.042640 0.410974 -0.519591 0.083 Uiso 1 1 calc R U
H20C H -0.158425 0.432436 -0.462090 0.083 Uiso 1 1 calc R U

loop_
_atom_site_aniso_label
_atom_site_aniso_U_11
_atom_site_aniso_U_22
_atom_site_aniso_U_33
_atom_site_aniso_U_23
_atom_site_aniso_U_13
_atom_site_aniso_U_12
S1 0.0291(3) 0.0250(3) 0.0237(3) -0.0032(2) 0.0018(2) -0.0007(2)
S2 0.0302(3) 0.0315(3) 0.0265(3) 0.0049(2) -0.0014(2) -0.0015(2)
O1 0.0342(14) 0.081(2) 0.176(4) 0.009(2) -0.0005(18) -0.0087(14)
O2 0.0553(17) 0.088(2) 0.110(3) -0.0326(19) -0.0322(17) 0.0218(15)
O3 0.0412(10) 0.0428(11) 0.0218(9) -0.0071(8) 0.0032(8) 0.0042(8)
O4 0.0384(10) 0.0236(9) 0.0486(12) -0.0012(8) 0.0075(9) -0.0037(8)
O5 0.0300(10) 0.0525(12) 0.0438(12) 0.0178(10) -0.0019(8) -0.0117(9)
O6 0.0525(12) 0.0370(11) 0.0324(10) -0.0035(8) -0.0008(9) 0.0093(9)
N1 0.0358(15) 0.0483(17) 0.110(3) -0.0145(18) -0.0102(17) 0.0077(13)
N2 0.0269(10) 0.0252(10) 0.0214(10) 0.0003(8) 0.0035(8) 0.0014(8)
C1 0.0305(12) 0.0247(12) 0.0284(13) -0.0025(10) 0.0027(10) 0.0058(9)
C2 0.0333(13) 0.0315(13) 0.0467(16) 0.0022(12) 0.0116(12) 0.0023(11)
C3 0.0313(14) 0.0325(15) 0.075(2) -0.0024(15) 0.0099(14) 0.0006(12)
C4 0.0286(14) 0.0380(16) 0.072(2) -0.0129(15) -0.0016(14) 0.0057(12)
C5 0.0454(17) 0.0483(18) 0.0427(17) -0.0079(14) -0.0123(14) 0.0179(14)
C6 0.0389(14) 0.0371(14) 0.0315(14) 0.0007(11) 0.0025(11) 0.0038(11)
C7 0.0309(12) 0.0313(13) 0.0192(11) 0.0009(9) 0.0031(9) 0.0022(10)
C8 0.0362(13) 0.0267(12) 0.0217(11) -0.0015(9) 0.0013(10) 0.0055(10)
C9 0.0417(14) 0.0322(13) 0.0304(14) -0.0038(11) 0.0001(11) -0.0034(11)
C10 0.0493(16) 0.0408(15) 0.0267(13) -0.0038(11) 0.0055(12) 0.0147(13)
C11 0.0407(14) 0.0280(13) 0.0253(12) -0.0012(10) -0.0010(11) 0.0057(10)
C12 0.0270(11) 0.0279(12) 0.0217(11) 0.0029(9) 0.0020(9) -0.0005(9)
C13 0.0297(12) 0.0291(12) 0.0247(12) 0.0017(10) 0.0004(10) -0.0025(10)
C14 0.0251(11) 0.0325(13) 0.0244(12) 0.0060(10) 0.0006(9) 0.0011(10)
C15 0.0291(13) 0.0454(16) 0.0338(14) 0.0012(12) 0.0043(11) 0.0067(11)
C16 0.0441(16) 0.0482(17) 0.0305(14) -0.0046(12) 0.0063(12) 0.0060(13)
C17 0.0409(15) 0.0357(14) 0.0329(14) 0.0008(11) -0.0044(12) -0.0034(11)
C18 0.0268(12) 0.0424(15) 0.0394(15) 0.0009(12) -0.0040(11) 0.0031(11)
C19 0.0277(12) 0.0381(14) 0.0327(14) 0.0016(11) 0.0053(10) 0.0044(11)
C20 0.056(2) 0.063(2) 0.0411(18) -0.0052(16) -0.0136(15) -0.0041(17)

loop_
_atom_type_symbol
_atom_type_description
_atom_type_scat_dispersion_real
_atom_type_scat_dispersion_imag
_atom_type_scat_source
C C 0.0033 0.0016 'International Tables Vol C Tables 4.2.6.8 and 6.1.1.4'
H H 0.0000 0.0000 'International Tables Vol C Tables 4.2.6.8 and 6.1.1.4'
N N 0.0061 0.0033 'International Tables Vol C Tables 4.2.6.8 and 6.1.1.4'
O O 0.0106 0.0060 'International Tables Vol C Tables 4.2.6.8 and 6.1.1.4'
S S 0.1246 0.1234 'International Tables Vol C Tables 4.2.6.8 and 6.1.1.4'

loop_
_geom_angle_atom_site_label_1
_geom_angle_atom_site_label_2
_geom_angle_atom_site_label_3
_geom_angle
O4 S1 O3 120.70(12)
O4 S1 N2 107.77(11)
O3 S1 N2 106.54(11)
O4 S1 C1 105.48(12)
O3 S1 C1 106.26(12)
N2 S1 C1 109.85(11)
O5 S2 O6 118.04(13)
O5 S2 C14 107.82(12)
O6 S2 C14 108.05(12)
O5 S2 C13 107.54(12)
O6 S2 C13 109.24(12)
C14 S2 C13 105.45(12)
O1 N1 O2 124.9(3)
O1 N1 C4 118.0(4)
O2 N1 C4 117.1(4)
C7 N2 C12 111.27(18)
C7 N2 S1 120.63(16)
C12 N2 S1 121.47(16)
C2 C1 C6 121.3(2)
C2 C1 S1 118.7(2)
C6 C1 S1 120.0(2)
C3 C2 C1 119.6(3)
C3 C2 H2 120.2
C1 C2 H2 120.2
C4 C3 C2 118.8(3)
C4 C3 H3 120.6
C2 C3 H3 120.6
C3 C4 C5 123.2(3)
C3 C4 N1 117.8(3)
C5 C4 N1 119.1(3)
C4 C5 C6 118.3(3)
C4 C5 H5 120.9
C6 C5 H5 120.9
C1 C6 C5 118.9(3)
C1 C6 H6 120.6
C5 C6 H6 120.6
N2 C7 C8 104.06(19)
N2 C7 H7A 110.9
C8 C7 H7A 110.9
N2 C7 H7B 110.9
C8 C7 H7B 110.9
H7A C7 H7B 109.0
C10 C8 C11 111.4(2)
C10 C8 C7 112.1(2)
C11 C8 C7 101.49(19)
C10 C8 C9 110.1(2)
C11 C8 C9 110.8(2)
C7 C8 C9 110.7(2)
C8 C9 H9A 109.5
C8 C9 H9B 109.5
H9A C9 H9B 109.5
C8 C9 H9C 109.5
H9A C9 H9C 109.5
H9B C9 H9C 109.5
C8 C10 H10A 109.5
C8 C10 H10B 109.5
H10A C10 H10B 109.5
C8 C10 H10C 109.5
H10A C10 H10C 109.5
H10B C10 H10C 109.5
C12 C11 C8 106.9(2)
C12 C11 H11A 110.3
C8 C11 H11A 110.3
C12 C11 H11B 110.3
C8 C11 H11B 110.3
H11A C11 H11B 108.6
N2 C12 C11 102.87(18)
N2 C12 C13 108.78(19)
C11 C12 C13 114.1(2)
N2 C12 H12 110.3
C11 C12 H12 110.3
C13 C12 H12 110.3
C12 C13 S2 110.94(17)
C12 C13 H13A 109.5
S2 C13 H13A 109.5
C12 C13 H13B 109.5
S2 C13 H13B 109.5
H13A C13 H13B 108.0
C15 C14 C19 121.0(2)
C15 C14 S2 119.33(19)
C19 C14 S2 119.5(2)
C14 C15 C16 119.3(2)
C14 C15 H15 120.4
C16 C15 H15 120.4
C15 C16 C17 120.9(3)
C15 C16 H16 119.5
C17 C16 H16 119.5
C18 C17 C16 118.6(3)
C18 C17 C20 120.2(3)
C16 C17 C20 121.2(3)
C17 C18 C19 121.7(2)
C17 C18 H18 119.1
C19 C18 H18 119.1
C18 C19 C14 118.5(3)
C18 C19 H19 120.8
C14 C19 H19 120.8
C17 C20 H20A 109.5
C17 C20 H20B 109.5
H20A C20 H20B 109.5
C17 C20 H20C 109.5
H20A C20 H20C 109.5
H20B C20 H20C 109.5

loop_
_geom_bond_atom_site_label_1
_geom_bond_atom_site_label_2
_geom_bond_distance
S1 O4 1.4332(19)
S1 O3 1.4355(19)
S1 N2 1.613(2)
S1 C1 1.775(3)
S2 O5 1.4343(19)
S2 O6 1.448(2)
S2 C14 1.765(3)
S2 C13 1.788(3)
O1 N1 1.230(5)
O2 N1 1.231(5)
N1 C4 1.486(4)
N2 C7 1.488(3)
N2 C12 1.500(3)
C1 C2 1.391(4)
C1 C6 1.392(4)
C2 C3 1.381(4)
C2 H2 0.9500
C3 C4 1.366(5)
C3 H3 0.9500
C4 C5 1.386(5)
C5 C6 1.398(4)
C5 H5 0.9500
C6 H6 0.9500
C7 C8 1.541(3)
C7 H7A 0.9900
C7 H7B 0.9900
C8 C10 1.531(3)
C8 C11 1.539(3)
C8 C9 1.542(4)
C9 H9A 0.9800
C9 H9B 0.9800
C9 H9C 0.9800
C10 H10A 0.9800
C10 H10B 0.9800
C10 H10C 0.9800
C11 C12 1.533(3)
C11 H11A 0.9900
C11 H11B 0.9900
C12 C13 1.540(3)
C12 H12 1.0000
C13 H13A 0.9900
C13 H13B 0.9900
C14 C15 1.386(4)
C14 C19 1.394(3)
C15 C16 1.393(4)
C15 H15 0.9500
C16 C17 1.394(4)
C16 H16 0.9500
C17 C18 1.386(4)
C17 C20 1.515(4)
C18 C19 1.393(4)
C18 H18 0.9500
C19 H19 0.9500
C20 H20A 0.9800
C20 H20B 0.9800
C20 H20C 0.9800

loop_
_geom_hbond_atom_site_label_D
_geom_hbond_atom_site_label_H
_geom_hbond_atom_site_label_A
_geom_hbond_distance_DH
_geom_hbond_distance_HA
_geom_hbond_distance_DA
_geom_hbond_angle_DHA
_geom_hbond_site_symmetry_A
_geom_hbond_publ_flag
C19 H19 O6 0.95 2.63 3.410(4) 139.6 3_565 yes
C15 H15 O4 0.95 2.41 3.282(3) 151.6 4_565 yes
C13 H13B O3 0.99 2.51 3.132(3) 120.9 . yes
C12 H12 O5 1.00 2.35 3.266(3) 151.0 3_665 yes
C7 H7B O1 0.99 2.59 3.435(4) 143.2 1_455 yes
C7 H7A O3 0.99 2.37 3.071(3) 127.2 4_566 yes

loop_
_geom_torsion_atom_site_label_1
_geom_torsion_atom_site_label_2
_geom_torsion_atom_site_label_3
_geom_torsion_atom_site_label_4
_geom_torsion
O4 S1 N2 C7 50.6(2)
O3 S1 N2 C7 -178.51(17)
C1 S1 N2 C7 -63.8(2)
O4 S1 N2 C12 -160.43(17)
O3 S1 N2 C12 -29.6(2)
C1 S1 N2 C12 85.1(2)
O4 S1 C1 C2 155.6(2)
O3 S1 C1 C2 26.4(2)
N2 S1 C1 C2 -88.5(2)
O4 S1 C1 C6 -23.3(2)
O3 S1 C1 C6 -152.6(2)
N2 S1 C1 C6 92.6(2)
C6 C1 C2 C3 0.6(4)
S1 C1 C2 C3 -178.3(2)
C1 C2 C3 C4 0.1(4)
C2 C3 C4 C5 -0.9(5)
C2 C3 C4 N1 178.3(3)
O1 N1 C4 C3 -2.9(5)
O2 N1 C4 C3 177.5(3)
O1 N1 C4 C5 176.3(3)
O2 N1 C4 C5 -3.3(5)
C3 C4 C5 C6 1.0(5)
N1 C4 C5 C6 -178.1(3)
C2 C1 C6 C5 -0.4(4)
S1 C1 C6 C5 178.5(2)
C4 C5 C6 C1 -0.4(4)
C12 N2 C7 C8 -21.4(2)
S1 N2 C7 C8 130.43(18)
N2 C7 C8 C10 152.9(2)
N2 C7 C8 C11 34.0(2)
N2 C7 C8 C9 -83.6(2)
C10 C8 C11 C12 -155.2(2)
C7 C8 C11 C12 -35.7(3)
C9 C8 C11 C12 81.9(2)
C7 N2 C12 C11 -0.7(2)
S1 N2 C12 C11 -152.31(17)
C7 N2 C12 C13 -122.1(2)
S1 N2 C12 C13 86.3(2)
C8 C11 C12 N2 23.0(3)
C8 C11 C12 C13 140.6(2)
N2 C12 C13 S2 179.60(15)
C11 C12 C13 S2 65.4(2)
O5 S2 C13 C12 52.4(2)
O6 S2 C13 C12 -76.8(2)
C14 S2 C13 C12 167.26(17)
O5 S2 C14 C15 33.4(3)
O6 S2 C14 C15 162.0(2)
C13 S2 C14 C15 -81.3(2)
O5 S2 C14 C19 -143.2(2)
O6 S2 C14 C19 -14.6(2)
C13 S2 C14 C19 102.2(2)
C19 C14 C15 C16 0.2(4)
S2 C14 C15 C16 -176.3(2)
C14 C15 C16 C17 0.8(5)
C15 C16 C17 C18 -1.1(5)
C15 C16 C17 C20 178.8(3)
C16 C17 C18 C19 0.4(4)
C20 C17 C18 C19 -179.5(3)
C17 C18 C19 C14 0.6(4)
C15 C14 C19 C18 -0.9(4)
S2 C14 C19 C18 175.6(2)
